data_2238542
loop_
_publ_author_name
'Kefi, Chourouk'
'Marouani, Houda'
'Rzaigui, Mohamed'

_publ_section_title
;
 2,3-Xylidinium nitrate
;
_journal_coeditor_code PV2645
_journal_issue 9
_journal_name_full 'Acta Crystallographica Section E'
_journal_page_first o1475
_journal_paper_doi 10.1107/S1600536813023465
_journal_volume 69
_journal_year 2013
_chemical_formula_iupac 'C8 H12 N +, N O3 -'
_chemical_formula_moiety 'C8 H12 N +, N O3 -'
_chemical_formula_sum 'C8 H12 N2 O3'
_chemical_formula_weight 184.20
_chemical_name_common
;
2,3-Xylidinium nitrate
;
_chemical_name_systematic
;
2,3-Dimethylanilinium nitrate
;
_space_group_IT_number 61
_symmetry_cell_setting orthorhombic
_symmetry_space_group_name_Hall '-P 2ac 2ab'
_symmetry_space_group_name_H-M 'P b c a'
_atom_sites_solution_hydrogens geom
_atom_sites_solution_primary direct
_atom_sites_solution_secondary difmap
_audit_creation_method SHELXL-97
_cell_angle_alpha 90.00
_cell_angle_beta 90.00
_cell_angle_gamma 90.00
_cell_formula_units_Z 8
_cell_length_a 10.889(2)
_cell_length_b 10.110(2)
_cell_length_c 17.010(3)
_cell_measurement_reflns_used 25
_cell_measurement_temperature 293
_cell_measurement_theta_max 10
_cell_measurement_theta_min 8
_cell_volume 1872.6(6)
_computing_cell_refinement 'CAD-4 EXPRESS (Enraf--Nonius, 1994)'
_computing_data_collection 'CAD-4 EXPRESS (Enraf--Nonius, 1994)'
_computing_data_reduction 'XCAD4 (Harms & Wocadlo, 1995)'
_computing_molecular_graphics
;ORTEP-3 for Windows (Farrugia, 2012) and
DIAMOND (Brandenburg & Putz 2005)
;
_computing_publication_material 'WinGX (Farrugia, 2012)'
_computing_structure_refinement 'SHELXL97 (Sheldrick, 2008)'
_computing_structure_solution 'SHELXS97 (Sheldrick, 2008)'
_diffrn_ambient_temperature 293
_diffrn_measured_fraction_theta_full 0.990
_diffrn_measured_fraction_theta_max 0.990
_diffrn_measurement_device '\k-geometry diffractometer'
_diffrn_measurement_device_type 'Enraf--Nonius CAD-4'
_diffrn_measurement_method 'non-profiled omega scans'
_diffrn_radiation_monochromator graphite
_diffrn_radiation_source 'fine-focus sealed tube'
_diffrn_radiation_type AgK\a
_diffrn_radiation_wavelength 0.56083
_diffrn_reflns_av_R_equivalents 0.0562
_diffrn_reflns_av_sigmaI/netI 0.1636
_diffrn_reflns_limit_h_max 3
_diffrn_reflns_limit_h_min -18
_diffrn_reflns_limit_k_max 16
_diffrn_reflns_limit_k_min -5
_diffrn_reflns_limit_l_max 28
_diffrn_reflns_limit_l_min -2
_diffrn_reflns_number 8719
_diffrn_reflns_theta_full 27.97
_diffrn_reflns_theta_max 27.97
_diffrn_reflns_theta_min 2.37
_diffrn_standards_decay_% 2
_diffrn_standards_interval_time 120
_diffrn_standards_number 2
_exptl_absorpt_coefficient_mu 0.062
_exptl_absorpt_correction_type none
_exptl_crystal_colour pink
_exptl_crystal_density_diffrn 1.307
_exptl_crystal_density_method 'not measured'
_exptl_crystal_description prism
_exptl_crystal_F_000 784
_exptl_crystal_size_max 0.4
_exptl_crystal_size_mid 0.3
_exptl_crystal_size_min 0.2
_refine_diff_density_max 0.127
_refine_diff_density_min -0.152
_refine_ls_extinction_method none
_refine_ls_goodness_of_fit_ref 0.860
_refine_ls_hydrogen_treatment constr
_refine_ls_matrix_type full
_refine_ls_number_parameters 121
_refine_ls_number_reflns 4541
_refine_ls_number_restraints 0
_refine_ls_restrained_S_all 0.860
_refine_ls_R_factor_all 0.3175
_refine_ls_R_factor_gt 0.0597
_refine_ls_shift/su_max 0.000
_refine_ls_shift/su_mean 0.000
_refine_ls_structure_factor_coef Fsqd
_refine_ls_weighting_details 'calc w=1/[\s^2^(Fo^2^)+(0.0586P)^2^] where P=(Fo^2^+2Fc^2^)/3'
_refine_ls_weighting_scheme calc
_refine_ls_wR_factor_gt 0.1084
_refine_ls_wR_factor_ref 0.1782
_reflns_number_gt 1933
_reflns_number_total 4541
_reflns_threshold_expression I>2sigma(I)
_cod_data_source_file pv2645.cif
_cod_data_source_block I
_cod_original_cell_volume 1872.5(6)
_cod_database_code 2238542
_cod_database_fobs_code 2238542

loop_
_symmetry_equiv_pos_as_xyz
'x, y, z'
'-x+1/2, -y, z+1/2'
'x+1/2, -y+1/2, -z'
'-x, y+1/2, -z+1/2'
'-x, -y, -z'
'x-1/2, y, -z-1/2'
'-x-1/2, y-1/2, z'
'x, -y-1/2, z-1/2'

loop_
_atom_site_type_symbol
_atom_site_label
_atom_site_fract_x
_atom_site_fract_y
_atom_site_fract_z
_atom_site_U_iso_or_equiv
_atom_site_adp_type
_atom_site_calc_flag
_atom_site_refinement_flags
_atom_site_occupancy
_atom_site_symmetry_multiplicity
N N1 0.10288(17) 0.74955(19) 0.26311(10) 0.0625(5) Uani d . 1 1
O O2 0.01325(15) 0.68356(15) 0.24486(9) 0.0858(6) Uani d . 1 1
O O3 0.18890(15) 0.69932(14) 0.30086(10) 0.0812(5) Uani d . 1 1
O O1 0.11018(16) 0.86708(16) 0.24375(10) 0.0992(6) Uani d . 1 1
C C2 0.22220(17) 0.44029(17) 0.46097(12) 0.0523(5) Uani d . 1 1
C C1 0.12753(19) 0.39756(18) 0.41282(12) 0.0517(5) Uani d . 1 1
N N2 0.13609(14) 0.42040(15) 0.32795(10) 0.0613(5) Uani d . 1 1
H H2A 0.1490 0.5060 0.3189 0.092 Uiso calc R 1 1
H H2B 0.0663 0.3956 0.3050 0.092 Uiso calc R 1 1
H H2C 0.1981 0.3735 0.3084 0.092 Uiso calc R 1 1
C C3 0.2094(2) 0.4186(2) 0.54217(13) 0.0629(6) Uani d . 1 1
C C6 0.0239(2) 0.33705(19) 0.44060(15) 0.0668(6) Uani d . 1 1
H H6 -0.0381 0.3111 0.4063 0.080 Uiso calc R 1 1
C C7 0.33189(17) 0.5102(2) 0.42887(14) 0.0669(6) Uani d . 1 1
H H7A 0.3361 0.4968 0.3731 0.100 Uiso calc R 1 1
H H7B 0.4048 0.4756 0.4531 0.100 Uiso calc R 1 1
H H7C 0.3254 0.6030 0.4398 0.100 Uiso calc R 1 1
C C4 0.1061(2) 0.3555(2) 0.56938(15) 0.0788(7) Uani d . 1 1
H H4 0.0986 0.3394 0.6230 0.095 Uiso calc R 1 1
C C5 0.0131(2) 0.3153(2) 0.51969(16) 0.0792(8) Uani d . 1 1
H H5 -0.0564 0.2738 0.5398 0.095 Uiso calc R 1 1
C C8 0.3045(2) 0.4673(3) 0.59902(15) 0.0933(8) Uani d . 1 1
H H8A 0.3094 0.5619 0.5962 0.140 Uiso calc R 1 1
H H8B 0.3828 0.4297 0.5859 0.140 Uiso calc R 1 1
H H8C 0.2821 0.4413 0.6514 0.140 Uiso calc R 1 1

loop_
_atom_site_aniso_label
_atom_site_aniso_U_11
_atom_site_aniso_U_22
_atom_site_aniso_U_33
_atom_site_aniso_U_12
_atom_site_aniso_U_13
_atom_site_aniso_U_23
N1 0.0656(11) 0.0694(12) 0.0525(10) 0.0014(12) 0.0011(10) 0.0037(10)
O2 0.0669(10) 0.1033(14) 0.0872(12) -0.0192(10) -0.0084(9) 0.0135(9)
O3 0.0770(10) 0.0763(11) 0.0902(12) 0.0059(9) -0.0291(10) 0.0099(9)
O1 0.1262(15) 0.0573(9) 0.1142(14) -0.0031(11) -0.0345(13) 0.0181(10)
C2 0.0550(13) 0.0402(11) 0.0615(13) 0.0111(10) -0.0002(10) 0.0052(10)
C1 0.0564(12) 0.0385(10) 0.0601(13) 0.0065(10) 0.0027(11) 0.0020(9)
N2 0.0620(11) 0.0539(10) 0.0681(12) 0.0002(9) -0.0070(9) -0.0017(9)
C3 0.0766(16) 0.0531(13) 0.0590(14) 0.0207(12) 0.0058(12) 0.0057(11)
C6 0.0624(14) 0.0465(12) 0.0915(17) -0.0005(12) 0.0080(13) -0.0024(12)
C7 0.0590(13) 0.0721(14) 0.0696(14) -0.0010(12) -0.0089(11) 0.0076(12)
C4 0.104(2) 0.0593(15) 0.0731(16) 0.0218(15) 0.0272(17) 0.0126(13)
C5 0.0821(18) 0.0518(15) 0.104(2) 0.0026(13) 0.0325(16) 0.0089(14)
C8 0.111(2) 0.103(2) 0.0656(15) 0.0249(18) -0.0158(15) -0.0014(14)

loop_
_atom_type_symbol
_atom_type_description
_atom_type_scat_dispersion_real
_atom_type_scat_dispersion_imag
_atom_type_scat_source
C C 0.0015 0.0009 'International Tables Vol C Tables 4.2.6.8 and 6.1.1.4'
H H 0.0000 0.0000 'International Tables Vol C Tables 4.2.6.8 and 6.1.1.4'
N N 0.0030 0.0019 'International Tables Vol C Tables 4.2.6.8 and 6.1.1.4'
O O 0.0056 0.0036 'International Tables Vol C Tables 4.2.6.8 and 6.1.1.4'

loop_
_geom_angle_atom_site_label_1
_geom_angle_atom_site_label_2
_geom_angle_atom_site_label_3
_geom_angle
O2 N1 O1 120.6(2)
O2 N1 O3 120.63(19)
O1 N1 O3 118.80(19)
C1 C2 C3 117.3(2)
C1 C2 C7 121.81(19)
C3 C2 C7 120.9(2)
C6 C1 C2 123.3(2)
C6 C1 N2 117.6(2)
C2 C1 N2 119.08(18)
C1 N2 H2A 109.5
C1 N2 H2B 109.5
H2A N2 H2B 109.5
C1 N2 H2C 109.5
H2A N2 H2C 109.5
H2B N2 H2C 109.5
C4 C3 C2 119.0(2)
C4 C3 C8 120.0(2)
C2 C3 C8 120.9(2)
C1 C6 C5 118.9(2)
C1 C6 H6 120.6
C5 C6 H6 120.6
C2 C7 H7A 109.5
C2 C7 H7B 109.5
H7A C7 H7B 109.5
C2 C7 H7C 109.5
H7A C7 H7C 109.5
H7B C7 H7C 109.5
C3 C4 C5 122.1(2)
C3 C4 H4 118.9
C5 C4 H4 118.9
C6 C5 C4 119.4(2)
C6 C5 H5 120.3
C4 C5 H5 120.3
C3 C8 H8A 109.5
C3 C8 H8B 109.5
H8A C8 H8B 109.5
C3 C8 H8C 109.5
H8A C8 H8C 109.5
H8B C8 H8C 109.5

loop_
_geom_bond_atom_site_label_1
_geom_bond_atom_site_label_2
_geom_bond_distance
N1 O2 1.222(2)
N1 O1 1.236(2)
N1 O3 1.244(2)
C2 C1 1.386(3)
C2 C3 1.406(3)
C2 C7 1.491(3)
C1 C6 1.368(3)
C1 N2 1.465(2)
N2 H2A 0.8900
N2 H2B 0.8900
N2 H2C 0.8900
C3 C4 1.373(3)
C3 C8 1.500(3)
C6 C5 1.368(3)
C6 H6 0.9300
C7 H7A 0.9600
C7 H7B 0.9600
C7 H7C 0.9600
C4 C5 1.381(3)
C4 H4 0.9300
C5 H5 0.9300
C8 H8A 0.9600
C8 H8B 0.9600
C8 H8C 0.9600

loop_
_geom_hbond_atom_site_label_D
_geom_hbond_atom_site_label_H
_geom_hbond_atom_site_label_A
_geom_hbond_site_symmetry_A
_geom_hbond_distance_DH
_geom_hbond_distance_HA
_geom_hbond_distance_DA
_geom_hbond_angle_DHA
N2 H2A O3 . 0.89 2.03 2.915(2) 176.5
N2 H2A O2 . 0.89 2.64 3.296(2) 130.8
N2 H2B O1 4_545 0.89 2.11 2.995(2) 170.7
N2 H2B O2 4_545 0.89 2.46 3.148(2) 134.2
N2 H2C O3 7_655 0.89 2.15 2.973(2) 153.1
N2 H2C O1 7_655 0.89 2.36 3.158(2) 149.4
C4 H4 O2 5_566 0.93 2.57 3.439(3) 156.4
C7 H7A O1 7_655 0.96 2.63 3.522(3) 155.4
